data_4037047
loop_
_publ_author_name
'Mukhopadhyay, Arindam'
'Maka, Vijay Kumar'
'Moorthy, Jarugu Narasimha'

_publ_section_title
;
 Fluoride-Triggered Ring-Opening of Photochromic Diarylpyrans into
 Merocyanine Dyes: Naked-Eye Sensing in Subppm Levels.
;
_journal_issue 17
_journal_name_full 'The Journal of organic chemistry'
_journal_page_first 7741
_journal_page_last 7750
_journal_paper_doi 10.1021/acs.joc.6b01361
_journal_volume 81
_journal_year 2016
_chemical_formula_moiety 'C31 H30 O2 Si'
_chemical_formula_sum 'C31 H30 O2 Si'
_chemical_formula_weight 462.64
_chemical_melting_point 392.1(10)
_space_group_crystal_system triclinic
_space_group_IT_number 2
_space_group_name_Hall '-P 1'
_space_group_name_H-M_alt 'P -1'
_atom_sites_solution_hydrogens geom
_audit_creation_method SHELXL-2014/7
_cell_angle_alpha 99.565(5)
_cell_angle_beta 94.919(5)
_cell_angle_gamma 91.051(5)
_cell_formula_units_Z 4
_cell_length_a 7.605(2)
_cell_length_b 10.832(3)
_cell_length_c 31.237(9)
_cell_measurement_reflns_used 150
_cell_measurement_temperature 100(2)
_cell_measurement_theta_max 20
_cell_measurement_theta_min 3
_cell_volume 2526.7(12)
_computing_cell_refinement 'Bruker SAINT'
_computing_data_collection 'Bruker APEX2'
_computing_data_reduction 'Bruker SAINT'
_computing_molecular_graphics 'Ortep for Windows (Farrugia, 2012)'
_computing_publication_material 'WinGX publication routines (Farrugia, 2012)'
_computing_structure_refinement 'SHELXL-2014/7 (Sheldrick, 2014)'
_diffrn_ambient_temperature 100(2)
_diffrn_measured_fraction_theta_full 0.972
_diffrn_measured_fraction_theta_max 0.868
_diffrn_measurement_device_type 'Bruker APEX-II CCD'
_diffrn_measurement_method '\f and \w scans'
_diffrn_radiation_type MoK\a
_diffrn_radiation_wavelength 0.71073
_diffrn_reflns_av_R_equivalents 0.0367
_diffrn_reflns_av_unetI/netI 0.0899
_diffrn_reflns_Laue_measured_fraction_full 0.972
_diffrn_reflns_Laue_measured_fraction_max 0.868
_diffrn_reflns_limit_h_max 9
_diffrn_reflns_limit_h_min -9
_diffrn_reflns_limit_k_max 14
_diffrn_reflns_limit_k_min -13
_diffrn_reflns_limit_l_max 41
_diffrn_reflns_limit_l_min -40
_diffrn_reflns_number 15608
_diffrn_reflns_point_group_measured_fraction_full 0.972
_diffrn_reflns_point_group_measured_fraction_max 0.868
_diffrn_reflns_theta_full 25.242
_diffrn_reflns_theta_max 28.485
_diffrn_reflns_theta_min 1.328
_diffrn_source 'sealed tube'
_exptl_absorpt_coefficient_mu 0.119
_exptl_absorpt_correction_type none
_exptl_crystal_colour colorless
_exptl_crystal_density_diffrn 1.216
_exptl_crystal_density_method 'not measured'
_exptl_crystal_description cuboidal
_exptl_crystal_F_000 984
_exptl_crystal_size_max 0.2
_exptl_crystal_size_mid 0.2
_exptl_crystal_size_min 0.2
_refine_diff_density_max 3.003
_refine_diff_density_min -0.856
_refine_diff_density_rms 0.124
_refine_ls_extinction_method none
_refine_ls_goodness_of_fit_ref 1.030
_refine_ls_hydrogen_treatment constr
_refine_ls_matrix_type full
_refine_ls_number_parameters 638
_refine_ls_number_reflns 11110
_refine_ls_number_restraints 0
_refine_ls_restrained_S_all 1.030
_refine_ls_R_factor_all 0.1904
_refine_ls_R_factor_gt 0.1434
_refine_ls_shift/su_max 0.000
_refine_ls_shift/su_mean 0.000
_refine_ls_structure_factor_coef Fsqd
_refine_ls_weighting_details 'w=1/[\s^2^(Fo^2^)+(0.1464P)^2^+19.9074P] where P=(Fo^2^+2Fc^2^)/3'
_refine_ls_weighting_scheme calc
_refine_ls_wR_factor_gt 0.3606
_refine_ls_wR_factor_ref 0.4022
_reflns_Friedel_coverage 0.000
_reflns_number_gt 7282
_reflns_number_total 11110
_reflns_threshold_expression 'I > 2\s(I)'
_cod_data_source_file jo6b01361_si_002.cif
_cod_data_source_block NP-F1
_cod_depositor_comments
;
The following automatic conversions were performed:

data item '_chemical_melting_point' value '118-120 deg C' was changed
to '392.1(10)' -- it was converted from degrees Celsius(C) to
Kelvins(K), the average value was taken and precision was estimated.

Automatic conversion script
Id: cif_fix_values 6909 2019-04-08 15:41:33Z antanas 
;
_cod_original_cell_volume 2526.6(12)
_cod_database_code 4037047
_shelx_shelxl_version_number 2014/7
_shelx_space_group_comment
;
The symmetry employed for this shelxl refinement is uniquely defined
by the following loop, which should always be used as a source of
symmetry information in preference to the above space-group names.
They are only intended as comments.
;

loop_
_space_group_symop_operation_xyz
'x, y, z'
'-x, -y, -z'

loop_
_atom_site_label
_atom_site_type_symbol
_atom_site_fract_x
_atom_site_fract_y
_atom_site_fract_z
_atom_site_U_iso_or_equiv
_atom_site_adp_type
_atom_site_occupancy
_atom_site_site_symmetry_order
_atom_site_calc_flag
_atom_site_refinement_flags_posn
_atom_site_refinement_flags_adp
_atom_site_refinement_flags_occupancy
_atom_site_disorder_assembly
_atom_site_disorder_group
O1 O 1.0593(5) 0.4142(4) 0.33862(13) 0.0279(9) Uani 1 1 d . . . . .
C1 C 0.9425(11) 0.4107(6) 0.1792(2) 0.0461(18) Uani 1 1 d . . . . .
Si2 Si 0.9132(4) 0.5588(2) 0.11508(8) 0.0550(6) Uani 1 1 d . . . . .
O2 O 0.8801(10) 0.4367(5) 0.13917(19) 0.070(2) Uani 1 1 d . . . . .
C2 C 1.0883(11) 0.4737(6) 0.2036(2) 0.0453(18) Uani 1 1 d . . . . .
H2 H 1.1483 0.5356 0.1927 0.054 Uiso 1 1 calc R U . . .
O3 O 0.3147(5) 0.9108(4) 0.34175(13) 0.0281(9) Uani 1 1 d . . . . .
C3 C 1.1455(9) 0.4453(5) 0.2441(2) 0.0330(14) Uani 1 1 d . . . . .
H3 H 1.2444 0.4860 0.2603 0.040 Uiso 1 1 calc R U . . .
O4 O 0.2501(9) 0.9313(5) 0.13872(16) 0.0572(15) Uani 1 1 d . . . . .
C4 C 1.0505(8) 0.3544(5) 0.25973(19) 0.0258(12) Uani 1 1 d . . . . .
C5 C 0.9066(8) 0.2909(5) 0.23486(19) 0.0275(12) Uani 1 1 d . . . . .
C6 C 0.8522(10) 0.3169(6) 0.1939(2) 0.0382(15) Uani 1 1 d . . . . .
H6 H 0.7579 0.2724 0.1768 0.046 Uiso 1 1 calc R U . . .
C7 C 0.8303(8) 0.2041(5) 0.2603(2) 0.0276(12) Uani 1 1 d . . . . .
C8 C 0.6879(8) 0.1192(6) 0.2507(2) 0.0324(13) Uani 1 1 d . . . . .
H8 H 0.6240 0.1078 0.2235 0.039 Uiso 1 1 calc R U . . .
C9 C 0.6428(8) 0.0517(6) 0.2825(2) 0.0348(14) Uani 1 1 d . . . . .
H9 H 0.5461 -0.0043 0.2766 0.042 Uiso 1 1 calc R U . . .
C10 C 0.7379(8) 0.0658(6) 0.3226(2) 0.0332(13) Uani 1 1 d . . . . .
H10 H 0.7064 0.0186 0.3432 0.040 Uiso 1 1 calc R U . . .
C11 C 0.8815(8) 0.1507(5) 0.33234(19) 0.0267(12) Uani 1 1 d . . . . .
H11 H 0.9444 0.1622 0.3597 0.032 Uiso 1 1 calc R U . . .
C12 C 0.9291(7) 0.2177(5) 0.30079(18) 0.0241(11) Uani 1 1 d . . . . .
C13 C 1.0798(7) 0.3100(5) 0.30308(18) 0.0245(11) Uani 1 1 d . . . . .
C14 C 1.2570(7) 0.2510(5) 0.3071(2) 0.0285(12) Uani 1 1 d . . . . .
H14 H 1.2809 0.1832 0.2862 0.034 Uiso 1 1 calc R U . . .
C15 C 1.3812(7) 0.2924(5) 0.33952(19) 0.0271(12) Uani 1 1 d . . . . .
H15 H 1.4890 0.2531 0.3403 0.032 Uiso 1 1 calc R U . . .
C16 C 1.3520(7) 0.3972(5) 0.37357(18) 0.0249(11) Uani 1 1 d . . . . .
C17 C 1.1909(8) 0.4525(5) 0.37103(18) 0.0253(11) Uani 1 1 d . . . . .
C18 C 1.1487(8) 0.5551(5) 0.40196(18) 0.0275(12) Uani 1 1 d . . . . .
H18 H 1.0370 0.5884 0.4001 0.033 Uiso 1 1 calc R U . . .
C19 C 1.2737(8) 0.6057(6) 0.43489(19) 0.0308(13) Uani 1 1 d . . . . .
H19 H 1.2466 0.6745 0.4550 0.037 Uiso 1 1 calc R U . . .
C20 C 1.4432(8) 0.5545(6) 0.43852(19) 0.0294(12) Uani 1 1 d . . . . .
C21 C 1.4817(8) 0.4474(5) 0.40828(17) 0.0246(11) Uani 1 1 d . . . . .
C22 C 1.6512(8) 0.3978(6) 0.4138(2) 0.0311(13) Uani 1 1 d . . . . .
H22 H 1.6796 0.3274 0.3945 0.037 Uiso 1 1 calc R U . . .
C23 C 1.7729(9) 0.4491(6) 0.4460(2) 0.0353(14) Uani 1 1 d . . . . .
H23 H 1.8829 0.4136 0.4487 0.042 Uiso 1 1 calc R U . . .
C24 C 1.7348(10) 0.5563(7) 0.4756(2) 0.0447(17) Uani 1 1 d . . . . .
H24 H 1.8199 0.5918 0.4976 0.054 Uiso 1 1 calc R U . . .
C25 C 1.5739(9) 0.6077(6) 0.4720(2) 0.0359(14) Uani 1 1 d . . . . .
H25 H 1.5491 0.6782 0.4917 0.043 Uiso 1 1 calc R U . . .
C26 C 0.8658(13) 0.7053(7) 0.1495(3) 0.061(2) Uani 1 1 d . . . . .
H26A H 0.8896 0.7742 0.1349 0.091 Uiso 1 1 calc R U . . .
H26B H 0.9390 0.7145 0.1765 0.091 Uiso 1 1 calc R U . . .
H26C H 0.7438 0.7043 0.1553 0.091 Uiso 1 1 calc R U . . .
C27 C 1.1429(15) 0.5597(10) 0.0996(4) 0.082(3) Uani 1 1 d . . . . .
H27A H 1.1616 0.6289 0.0847 0.123 Uiso 1 1 calc R U . . .
H27B H 1.1624 0.4827 0.0806 0.123 Uiso 1 1 calc R U . . .
H27C H 1.2237 0.5677 0.1253 0.123 Uiso 1 1 calc R U . . .
C28 C 0.7897(19) 0.4016(11) 0.0376(3) 0.091(4) Uani 1 1 d . . . . .
H28A H 0.6992 0.3833 0.0138 0.137 Uiso 1 1 calc R U . . .
H28B H 0.7892 0.3364 0.0550 0.137 Uiso 1 1 calc R U . . .
H28C H 0.9026 0.4064 0.0263 0.137 Uiso 1 1 calc R U . . .
C29 C 0.7544(14) 0.5281(9) 0.0660(3) 0.064(2) Uani 1 1 d . . . . .
C30 C 0.7683(17) 0.6363(11) 0.0401(4) 0.085(3) Uani 1 1 d . . . . .
H30A H 0.6779 0.6253 0.0163 0.127 Uiso 1 1 calc R U . . .
H30B H 0.8821 0.6369 0.0290 0.127 Uiso 1 1 calc R U . . .
H30C H 0.7536 0.7144 0.0589 0.127 Uiso 1 1 calc R U . . .
C31 C 0.5622(17) 0.5243(14) 0.0800(4) 0.100(4) Uani 1 1 d . . . . .
H31A H 0.4815 0.4945 0.0549 0.150 Uiso 1 1 calc R U . . .
H31B H 0.5314 0.6070 0.0928 0.150 Uiso 1 1 calc R U . . .
H31C H 0.5555 0.4691 0.1009 0.150 Uiso 1 1 calc R U . . .
C32 C 0.2454(9) 0.9066(6) 0.1805(2) 0.0358(14) Uani 1 1 d . . . . .
C33 C 0.3597(9) 0.8198(6) 0.1936(2) 0.0330(13) Uani 1 1 d . . . . .
H33 H 0.4395 0.7813 0.1750 0.040 Uiso 1 1 calc R U . . .
C34 C 0.3521(8) 0.7917(5) 0.23522(18) 0.0254(12) Uani 1 1 d . . . . .
C35 C 0.2331(8) 0.8524(5) 0.26319(18) 0.0252(11) Uani 1 1 d . . . . .
C36 C 0.1214(8) 0.9381(5) 0.2498(2) 0.0300(13) Uani 1 1 d . . . . .
H36 H 0.0412 0.9765 0.2682 0.036 Uiso 1 1 calc R U . . .
C37 C 0.1286(10) 0.9676(6) 0.2080(2) 0.0378(15) Uani 1 1 d . . . . .
H37 H 0.0555 1.0276 0.1987 0.045 Uiso 1 1 calc R U . . .
C38 C 0.4583(8) 0.7083(5) 0.25916(19) 0.0269(12) Uani 1 1 d . . . . .
C39 C 0.5921(8) 0.6283(6) 0.2460(2) 0.0312(13) Uani 1 1 d . . . . .
H39 H 0.6278 0.6209 0.2179 0.037 Uiso 1 1 calc R U . . .
C40 C 0.6696(8) 0.5606(6) 0.2755(2) 0.0354(14) Uani 1 1 d . . . . .
H40 H 0.7583 0.5060 0.2672 0.043 Uiso 1 1 calc R U . . .
C41 C 0.6179(8) 0.5721(6) 0.3175(2) 0.0326(13) Uani 1 1 d . . . . .
H41 H 0.6740 0.5262 0.3370 0.039 Uiso 1 1 calc R U . . .
C42 C 0.4836(8) 0.6512(5) 0.3309(2) 0.0277(12) Uani 1 1 d . . . . .
H42 H 0.4484 0.6587 0.3589 0.033 Uiso 1 1 calc R U . . .
C43 C 0.4040(7) 0.7186(5) 0.30072(19) 0.0249(11) Uani 1 1 d . . . . .
C44 C 0.2535(8) 0.8082(5) 0.30729(18) 0.0253(12) Uani 1 1 d . . . . .
C45 C 0.0859(8) 0.7457(5) 0.31559(19) 0.0263(12) Uani 1 1 d . . . . .
H45 H 0.0465 0.6718 0.2974 0.032 Uiso 1 1 calc R U . . .
C46 C -0.0086(8) 0.7916(5) 0.34794(19) 0.0275(12) Uani 1 1 d . . . . .
H46 H -0.1145 0.7512 0.3511 0.033 Uiso 1 1 calc R U . . .
C47 C 0.0494(7) 0.9031(5) 0.37843(18) 0.0246(11) Uani 1 1 d . . . . .
C48 C 0.2104(7) 0.9568(5) 0.37397(17) 0.0235(11) Uani 1 1 d . . . . .
C49 C 0.2793(8) 1.0649(5) 0.40168(17) 0.0252(11) Uani 1 1 d . . . . .
H49 H 0.3881 1.0993 0.3974 0.030 Uiso 1 1 calc R U . . .
C50 C 0.1865(8) 1.1198(6) 0.43507(18) 0.0295(12) Uani 1 1 d . . . . .
H50 H 0.2340 1.1903 0.4539 0.035 Uiso 1 1 calc R U . . .
C51 C 0.0185(8) 1.0700(5) 0.44109(18) 0.0272(12) Uani 1 1 d . . . . .
C52 C -0.0492(8) 0.9582(6) 0.41364(18) 0.0277(12) Uani 1 1 d . . . . .
C53 C -0.2162(8) 0.9095(6) 0.42070(19) 0.0311(13) Uani 1 1 d . . . . .
H53 H -0.2640 0.8379 0.4025 0.037 Uiso 1 1 calc R U . . .
C54 C -0.3092(9) 0.9664(6) 0.4540(2) 0.0362(14) Uani 1 1 d . . . . .
H54 H -0.4181 0.9326 0.4584 0.043 Uiso 1 1 calc R U . . .
C55 C -0.2396(9) 1.0758(6) 0.4814(2) 0.0385(15) Uani 1 1 d . . . . .
H55 H -0.3034 1.1140 0.5038 0.046 Uiso 1 1 calc R U . . .
C56 C -0.0806(9) 1.1260(6) 0.4756(2) 0.0364(14) Uani 1 1 d . . . . .
H56 H -0.0356 1.1977 0.4942 0.044 Uiso 1 1 calc R U . . .
C57 C 0.3168(10) 1.1981(8) 0.1564(3) 0.053(2) Uani 1 1 d . . . . .
H57A H 0.2444 1.1888 0.1795 0.079 Uiso 1 1 calc R U . A 1
H57B H 0.2661 1.2576 0.1398 0.079 Uiso 1 1 calc R U . A 1
H57C H 0.4333 1.2272 0.1687 0.079 Uiso 1 1 calc R U . A 1
Si1A Si 0.3297(6) 1.0476(4) 0.12117(13) 0.0341(11) Uiso 0.471(6) 1 d . . P B 1
C58A C 0.563(2) 1.0095(19) 0.1162(6) 0.053(3) Uani 0.471(6) 1 d . . P B 1
H58A H 0.6096 0.9780 0.1417 0.079 Uiso 0.471(6) 1 calc R U P B 1
H58B H 0.6293 1.0835 0.1134 0.079 Uiso 0.471(6) 1 calc R U P B 1
H58C H 0.5714 0.9469 0.0908 0.079 Uiso 0.471(6) 1 calc R U P B 1
C59A C 0.201(2) 1.0505(18) 0.0673(5) 0.048(3) Uani 0.471(6) 1 d . . P B 1
C60A C 0.007(2) 1.077(2) 0.0764(7) 0.064(4) Uani 0.471(6) 1 d . . P B 1
H60A H -0.0619 1.0816 0.0495 0.097 Uiso 0.471(6) 1 calc R U P B 1
H60B H 0.0030 1.1557 0.0958 0.097 Uiso 0.471(6) 1 calc R U P B 1
H60C H -0.0403 1.0114 0.0895 0.097 Uiso 0.471(6) 1 calc R U P B 1
C61A C 0.284(3) 1.166(2) 0.0475(7) 0.060(3) Uiso 0.471(6) 1 d . . P B 1
H61A H 0.2113 1.1787 0.0221 0.090 Uiso 0.471(6) 1 calc R U P B 1
H61B H 0.4010 1.1464 0.0398 0.090 Uiso 0.471(6) 1 calc R U P B 1
H61C H 0.2886 1.2406 0.0690 0.090 Uiso 0.471(6) 1 calc R U P B 1
C62A C 0.202(3) 0.926(3) 0.0355(7) 0.059(4) Uani 0.471(6) 1 d . . P B 1
H62A H 0.1348 0.9334 0.0087 0.088 Uiso 0.471(6) 1 calc R U P B 1
H62B H 0.1516 0.8605 0.0481 0.088 Uiso 0.471(6) 1 calc R U P B 1
H62C H 0.3219 0.9073 0.0299 0.088 Uiso 0.471(6) 1 calc R U P B 1
Si1B Si 0.2249(6) 1.0573(4) 0.11666(12) 0.0398(11) Uiso 0.529(6) 1 d . . P B 2
C58B C -0.0169(18) 1.0636(18) 0.1045(5) 0.053(3) Uani 0.529(6) 1 d . . P B 2
H58D H -0.0603 0.9872 0.0862 0.079 Uiso 0.529(6) 1 calc R U P B 2
H58E H -0.0431 1.1331 0.0898 0.079 Uiso 0.529(6) 1 calc R U P B 2
H58F H -0.0728 1.0739 0.1312 0.079 Uiso 0.529(6) 1 calc R U P B 2
C59B C 0.3414(19) 1.0261(16) 0.0654(4) 0.048(3) Uani 0.529(6) 1 d . . P B 2
C61B C 0.297(3) 1.1226(18) 0.0365(6) 0.060(3) Uiso 0.529(6) 1 d . . P B 2
H61D H 0.3433 1.0981 0.0089 0.090 Uiso 0.529(6) 1 calc R U P B 2
H61E H 0.3476 1.2027 0.0502 0.090 Uiso 0.529(6) 1 calc R U P B 2
H61F H 0.1707 1.1282 0.0322 0.090 Uiso 0.529(6) 1 calc R U P B 2
C60B C 0.542(2) 1.027(2) 0.0768(6) 0.064(4) Uani 0.529(6) 1 d . . P B 2
H6OD H 0.6000 1.0069 0.0506 0.097 Uiso 0.529(6) 1 calc R U P B 2
H60E H 0.5695 0.9664 0.0953 0.097 Uiso 0.529(6) 1 calc R U P B 2
H60F H 0.5820 1.1089 0.0917 0.097 Uiso 0.529(6) 1 calc R U P B 2
C62B C 0.279(2) 0.899(2) 0.0394(6) 0.059(4) Uani 0.529(6) 1 d . . P B 2
H62D H 0.3475 0.8786 0.0148 0.088 Uiso 0.529(6) 1 calc R U P B 2
H62E H 0.1568 0.9010 0.0293 0.088 Uiso 0.529(6) 1 calc R U P B 2
H62F H 0.2947 0.8358 0.0577 0.088 Uiso 0.529(6) 1 calc R U P B 2

loop_
_atom_site_aniso_label
_atom_site_aniso_U_11
_atom_site_aniso_U_22
_atom_site_aniso_U_33
_atom_site_aniso_U_23
_atom_site_aniso_U_13
_atom_site_aniso_U_12
O1 0.026(2) 0.0213(19) 0.031(2) -0.0076(16) -0.0024(16) 0.0062(15)
C1 0.072(5) 0.028(3) 0.037(4) 0.011(3) -0.010(3) -0.009(3)
Si2 0.0756(17) 0.0447(13) 0.0504(13) 0.0169(10) 0.0184(11) 0.0118(11)
O2 0.124(6) 0.039(3) 0.045(3) 0.015(2) -0.019(3) -0.020(3)
C2 0.069(5) 0.028(3) 0.039(4) 0.012(3) -0.002(3) -0.014(3)
O3 0.029(2) 0.025(2) 0.027(2) -0.0045(16) 0.0053(16) -0.0046(16)
C3 0.041(4) 0.019(3) 0.035(3) -0.005(2) -0.003(3) -0.001(2)
O4 0.095(5) 0.052(3) 0.027(2) 0.012(2) 0.007(3) 0.007(3)
C4 0.026(3) 0.016(3) 0.034(3) 0.002(2) -0.002(2) 0.002(2)
C5 0.027(3) 0.021(3) 0.034(3) 0.004(2) -0.003(2) 0.001(2)
C6 0.047(4) 0.023(3) 0.042(4) 0.005(3) -0.010(3) -0.005(3)
C7 0.023(3) 0.019(3) 0.037(3) 0.000(2) -0.005(2) 0.002(2)
C8 0.031(3) 0.024(3) 0.039(3) 0.002(2) -0.009(3) 0.002(2)
C9 0.025(3) 0.029(3) 0.048(4) 0.003(3) -0.002(3) -0.001(2)
C10 0.024(3) 0.028(3) 0.045(4) 0.001(3) 0.002(3) 0.002(2)
C11 0.027(3) 0.022(3) 0.030(3) 0.000(2) 0.003(2) 0.005(2)
C12 0.022(3) 0.020(3) 0.029(3) -0.001(2) 0.000(2) 0.003(2)
C13 0.027(3) 0.018(3) 0.025(3) -0.003(2) -0.004(2) 0.002(2)
C14 0.022(3) 0.024(3) 0.038(3) 0.001(2) 0.003(2) 0.004(2)
C15 0.019(3) 0.025(3) 0.036(3) 0.003(2) -0.001(2) 0.002(2)
C16 0.024(3) 0.023(3) 0.026(3) 0.002(2) -0.004(2) -0.003(2)
C17 0.030(3) 0.020(3) 0.025(3) 0.002(2) -0.001(2) -0.006(2)
C18 0.027(3) 0.029(3) 0.026(3) 0.004(2) 0.002(2) -0.002(2)
C19 0.040(3) 0.027(3) 0.021(3) -0.005(2) 0.001(2) -0.002(2)
C20 0.037(3) 0.027(3) 0.023(3) 0.001(2) -0.002(2) -0.003(2)
C21 0.028(3) 0.023(3) 0.021(3) 0.004(2) -0.005(2) -0.002(2)
C22 0.025(3) 0.036(3) 0.031(3) 0.007(2) -0.005(2) -0.001(2)
C23 0.030(3) 0.039(4) 0.038(3) 0.016(3) -0.007(3) -0.005(3)
C24 0.049(4) 0.047(4) 0.034(4) 0.005(3) -0.010(3) -0.016(3)
C25 0.036(4) 0.040(4) 0.028(3) 0.001(3) -0.006(3) -0.005(3)
C26 0.070(6) 0.038(4) 0.082(6) 0.016(4) 0.032(5) 0.006(4)
C27 0.088(8) 0.072(7) 0.098(8) 0.032(6) 0.040(6) 0.029(6)
C28 0.159(12) 0.079(7) 0.034(5) 0.002(5) 0.009(6) 0.015(7)
C29 0.085(7) 0.066(6) 0.046(5) 0.018(4) 0.014(4) 0.016(5)
C30 0.111(9) 0.080(7) 0.077(7) 0.050(6) 0.009(6) 0.023(6)
C31 0.107(10) 0.126(11) 0.072(7) 0.040(7) -0.010(7) 0.001(8)
C32 0.047(4) 0.033(3) 0.028(3) 0.009(3) 0.001(3) 0.002(3)
C33 0.034(3) 0.030(3) 0.035(3) 0.002(2) 0.004(3) 0.002(2)
C34 0.030(3) 0.019(3) 0.025(3) -0.003(2) 0.003(2) 0.000(2)
C35 0.029(3) 0.016(2) 0.029(3) -0.002(2) 0.002(2) 0.003(2)
C36 0.037(3) 0.021(3) 0.031(3) 0.000(2) 0.004(2) 0.006(2)
C37 0.055(4) 0.028(3) 0.031(3) 0.007(2) -0.002(3) 0.008(3)
C38 0.026(3) 0.021(3) 0.033(3) 0.001(2) 0.003(2) -0.003(2)
C39 0.030(3) 0.027(3) 0.036(3) 0.000(2) 0.008(2) 0.005(2)
C40 0.027(3) 0.023(3) 0.056(4) 0.003(3) 0.007(3) 0.005(2)
C41 0.026(3) 0.026(3) 0.047(4) 0.010(3) 0.001(3) 0.005(2)
C42 0.032(3) 0.019(3) 0.033(3) 0.008(2) 0.001(2) -0.001(2)
C43 0.023(3) 0.019(3) 0.032(3) 0.003(2) 0.004(2) -0.001(2)
C44 0.027(3) 0.020(3) 0.025(3) -0.007(2) 0.003(2) -0.006(2)
C45 0.030(3) 0.018(3) 0.030(3) 0.002(2) 0.004(2) 0.000(2)
C46 0.023(3) 0.026(3) 0.031(3) 0.001(2) 0.000(2) 0.000(2)
C47 0.026(3) 0.024(3) 0.025(3) 0.007(2) 0.000(2) 0.004(2)
C48 0.026(3) 0.022(3) 0.023(3) 0.005(2) 0.003(2) 0.008(2)
C49 0.027(3) 0.024(3) 0.022(3) 0.000(2) -0.003(2) 0.001(2)
C50 0.035(3) 0.030(3) 0.022(3) 0.000(2) 0.003(2) 0.005(2)
C51 0.032(3) 0.026(3) 0.022(3) -0.001(2) 0.002(2) 0.002(2)
C52 0.029(3) 0.030(3) 0.023(3) 0.002(2) 0.001(2) 0.005(2)
C53 0.034(3) 0.032(3) 0.027(3) 0.005(2) 0.004(2) 0.004(2)
C54 0.039(4) 0.034(3) 0.039(3) 0.010(3) 0.008(3) 0.002(3)
C55 0.045(4) 0.034(3) 0.037(3) 0.000(3) 0.015(3) 0.006(3)
C56 0.043(4) 0.031(3) 0.035(3) 0.000(3) 0.012(3) 0.007(3)
C57 0.034(4) 0.051(5) 0.072(5) 0.016(4) -0.008(4) -0.001(3)
C58A 0.029(5) 0.082(9) 0.048(6) 0.016(6) -0.002(4) 0.009(5)
C59A 0.039(5) 0.078(8) 0.031(5) 0.024(5) 0.000(4) 0.007(5)
C60A 0.043(7) 0.102(11) 0.056(7) 0.033(7) 0.008(5) 0.015(7)
C62A 0.046(11) 0.107(13) 0.020(5) 0.011(6) -0.015(7) 0.000(10)
C58B 0.029(5) 0.082(9) 0.048(6) 0.016(6) -0.002(4) 0.009(5)
C59B 0.039(5) 0.078(8) 0.031(5) 0.024(5) 0.000(4) 0.007(5)
C60B 0.043(7) 0.102(11) 0.056(7) 0.033(7) 0.008(5) 0.015(7)
C62B 0.046(11) 0.107(13) 0.020(5) 0.011(6) -0.015(7) 0.000(10)

loop_
_atom_type_symbol
_atom_type_description
_atom_type_scat_dispersion_real
_atom_type_scat_dispersion_imag
_atom_type_scat_source
C C 0.0033 0.0016 'International Tables Vol C Tables 4.2.6.8 and 6.1.1.4'
O O 0.0106 0.0060 'International Tables Vol C Tables 4.2.6.8 and 6.1.1.4'
Si Si 0.0817 0.0704 'International Tables Vol C Tables 4.2.6.8 and 6.1.1.4'
H H 0.0000 0.0000 'International Tables Vol C Tables 4.2.6.8 and 6.1.1.4'

loop_
_geom_angle_atom_site_label_1
_geom_angle_atom_site_label_2
_geom_angle_atom_site_label_3
_geom_angle
C17 O1 C13 122.2(4)
O2 C1 C6 115.9(6)
O2 C1 C2 122.7(7)
C6 C1 C2 121.4(6)
O2 Si2 C26 111.7(4)
O2 Si2 C29 103.1(4)
C26 Si2 C29 110.5(5)
O2 Si2 C27 109.2(4)
C26 Si2 C27 111.5(5)
C29 Si2 C27 110.6(5)
C1 O2 Si2 131.7(5)
C3 C2 C1 120.8(6)
C3 C2 H2 119.6
C1 C2 H2 119.6
C48 O3 C44 121.5(4)
C4 C3 C2 117.9(6)
C4 C3 H3 121.0
C2 C3 H3 121.0
C32 O4 Si1A 131.1(5)
C32 O4 Si1B 133.9(5)
C3 C4 C5 120.9(6)
C3 C4 C13 128.5(5)
C5 C4 C13 110.6(5)
C4 C5 C6 121.2(6)
C4 C5 C7 108.4(5)
C6 C5 C7 130.4(6)
C1 C6 C5 117.8(6)
C1 C6 H6 121.1
C5 C6 H6 121.1
C8 C7 C12 120.3(6)
C8 C7 C5 131.7(6)
C12 C7 C5 108.0(5)
C7 C8 C9 118.6(6)
C7 C8 H8 120.7
C9 C8 H8 120.7
C10 C9 C8 121.5(6)
C10 C9 H9 119.3
C8 C9 H9 119.3
C9 C10 C11 120.1(6)
C9 C10 H10 120.0
C11 C10 H10 120.0
C12 C11 C10 119.1(6)
C12 C11 H11 120.5
C10 C11 H11 120.5
C11 C12 C7 120.5(5)
C11 C12 C13 128.8(5)
C7 C12 C13 110.7(5)
O1 C13 C12 108.7(5)
O1 C13 C14 112.7(4)
C12 C13 C14 112.7(5)
O1 C13 C4 109.8(4)
C12 C13 C4 102.2(4)
C14 C13 C4 110.3(5)
C15 C14 C13 122.6(5)
C15 C14 H14 118.7
C13 C14 H14 118.7
C14 C15 C16 121.6(5)
C14 C15 H15 119.2
C16 C15 H15 119.2
C17 C16 C21 118.8(5)
C17 C16 C15 117.2(5)
C21 C16 C15 124.0(5)
O1 C17 C16 123.6(5)
O1 C17 C18 114.3(5)
C16 C17 C18 122.1(5)
C19 C18 C17 119.6(6)
C19 C18 H18 120.2
C17 C18 H18 120.2
C18 C19 C20 120.8(5)
C18 C19 H19 119.6
C20 C19 H19 119.6
C19 C20 C25 121.1(6)
C19 C20 C21 119.2(5)
C25 C20 C21 119.8(6)
C22 C21 C20 117.2(5)
C22 C21 C16 123.3(5)
C20 C21 C16 119.5(5)
C23 C22 C21 122.2(6)
C23 C22 H22 118.9
C21 C22 H22 118.9
C22 C23 C24 120.5(6)
C22 C23 H23 119.8
C24 C23 H23 119.8
C25 C24 C23 120.0(6)
C25 C24 H24 120.0
C23 C24 H24 120.0
C24 C25 C20 120.4(6)
C24 C25 H25 119.8
C20 C25 H25 119.8
Si2 C26 H26A 109.5
Si2 C26 H26B 109.5
H26A C26 H26B 109.5
Si2 C26 H26C 109.5
H26A C26 H26C 109.5
H26B C26 H26C 109.5
Si2 C27 H27A 109.5
Si2 C27 H27B 109.5
H27A C27 H27B 109.5
Si2 C27 H27C 109.5
H27A C27 H27C 109.5
H27B C27 H27C 109.5
C29 C28 H28A 109.5
C29 C28 H28B 109.5
H28A C28 H28B 109.5
C29 C28 H28C 109.5
H28A C28 H28C 109.5
H28B C28 H28C 109.5
C30 C29 C28 110.9(8)
C30 C29 C31 107.5(9)
C28 C29 C31 109.1(10)
C30 C29 Si2 109.1(8)
C28 C29 Si2 110.7(7)
C31 C29 Si2 109.5(7)
C29 C30 H30A 109.5
C29 C30 H30B 109.5
H30A C30 H30B 109.5
C29 C30 H30C 109.5
H30A C30 H30C 109.5
H30B C30 H30C 109.5
C29 C31 H31A 109.5
C29 C31 H31B 109.5
H31A C31 H31B 109.5
C29 C31 H31C 109.5
H31A C31 H31C 109.5
H31B C31 H31C 109.5
C33 C32 O4 117.6(6)
C33 C32 C37 122.0(6)
O4 C32 C37 120.4(6)
C32 C33 C34 118.0(6)
C32 C33 H33 121.0
C34 C33 H33 121.0
C33 C34 C35 120.4(5)
C33 C34 C38 131.3(5)
C35 C34 C38 108.2(5)
C36 C35 C34 120.8(6)
C36 C35 C44 128.7(5)
C34 C35 C44 110.5(5)
C35 C36 C37 119.2(6)
C35 C36 H36 120.4
C37 C36 H36 120.4
C32 C37 C36 119.6(6)
C32 C37 H37 120.2
C36 C37 H37 120.2
C43 C38 C39 121.0(6)
C43 C38 C34 108.5(5)
C39 C38 C34 130.5(6)
C40 C39 C38 118.1(6)
C40 C39 H39 120.9
C38 C39 H39 120.9
C39 C40 C41 121.1(6)
C39 C40 H40 119.4
C41 C40 H40 119.4
C40 C41 C42 121.2(6)
C40 C41 H41 119.4
C42 C41 H41 119.4
C43 C42 C41 117.6(6)
C43 C42 H42 121.2
C41 C42 H42 121.2
C38 C43 C42 121.0(5)
C38 C43 C44 111.7(5)
C42 C43 C44 127.3(5)
O3 C44 C45 113.2(4)
O3 C44 C43 107.6(4)
C45 C44 C43 113.1(5)
O3 C44 C35 110.7(4)
C45 C44 C35 110.4(5)
C43 C44 C35 101.1(4)
C46 C45 C44 122.4(5)
C46 C45 H45 118.8
C44 C45 H45 118.8
C45 C46 C47 121.4(6)
C45 C46 H46 119.3
C47 C46 H46 119.3
C48 C47 C52 118.6(5)
C48 C47 C46 117.6(5)
C52 C47 C46 123.8(5)
O3 C48 C47 123.0(5)
O3 C48 C49 114.6(5)
C47 C48 C49 122.4(5)
C50 C49 C48 119.9(6)
C50 C49 H49 120.0
C48 C49 H49 120.0
C49 C50 C51 120.5(5)
C49 C50 H50 119.8
C51 C50 H50 119.8
C50 C51 C52 119.5(5)
C50 C51 C56 121.4(5)
C52 C51 C56 119.1(6)
C53 C52 C51 118.4(5)
C53 C52 C47 122.6(5)
C51 C52 C47 119.0(5)
C54 C53 C52 121.1(6)
C54 C53 H53 119.5
C52 C53 H53 119.5
C53 C54 C55 120.1(6)
C53 C54 H54 120.0
C55 C54 H54 120.0
C56 C55 C54 120.7(6)
C56 C55 H55 119.7
C54 C55 H55 119.7
C55 C56 C51 120.7(6)
C55 C56 H56 119.7
C51 C56 H56 119.7
Si1A C57 H57A 109.5
Si1A C57 H57B 109.5
H57A C57 H57B 109.5
Si1A C57 H57C 109.5
H57A C57 H57C 109.5
H57B C57 H57C 109.5
O4 Si1A C57 115.3(4)
O4 Si1A C58A 103.6(7)
C57 Si1A C58A 109.6(7)
O4 Si1A C59A 105.3(6)
C57 Si1A C59A 109.7(7)
C58A Si1A C59A 113.3(8)
Si1A C58A H58A 109.5
Si1A C58A H58B 109.5
H58A C58A H58B 109.5
Si1A C58A H58C 109.5
H58A C58A H58C 109.5
H58B C58A H58C 109.5
C62A C59A C60A 108.3(17)
C62A C59A C61A 111.7(16)
C60A C59A C61A 109.4(15)
C62A C59A Si1A 113.3(12)
C60A C59A Si1A 107.5(11)
C61A C59A Si1A 106.6(12)
C59A C60A H60A 109.5
C59A C60A H60B 109.5
H60A C60A H60B 109.5
C59A C60A H60C 109.5
H60A C60A H60C 109.5
H60B C60A H60C 109.5
C59A C61A H61A 109.5
C59A C61A H61B 109.5
H61A C61A H61B 109.5
C59A C61A H61C 109.5
H61A C61A H61C 109.5
H61B C61A H61C 109.5
C59A C62A H62A 109.5
C59A C62A H62B 109.5
H62A C62A H62B 109.5
C59A C62A H62C 109.5
H62A C62A H62C 109.5
H62B C62A H62C 109.5
O4 Si1B C58B 104.0(7)
O4 Si1B C59B 105.1(6)
C58B Si1B C59B 111.6(7)
O4 Si1B C57 109.6(4)
C58B Si1B C57 111.9(7)
C59B Si1B C57 113.8(6)
Si1B C58B H58D 109.5
Si1B C58B H58E 109.5
H58D C58B H58E 109.5
Si1B C58B H58F 109.5
H58D C58B H58F 109.5
H58E C58B H58F 109.5
C61B C59B C62B 107.0(13)
C61B C59B C60B 109.8(14)
C62B C59B C60B 109.5(15)
C61B C59B Si1B 111.0(12)
C62B C59B Si1B 109.4(12)
C60B C59B Si1B 110.1(10)
C59B C61B H61D 109.5
C59B C61B H61E 109.5
H61D C61B H61E 109.5
C59B C61B H61F 109.5
H61D C61B H61F 109.5
H61E C61B H61F 109.5
C59B C60B H6OD 109.5
C59B C60B H60E 109.5
H6OD C60B H60E 109.5
C59B C60B H60F 109.5
H6OD C60B H60F 109.5
H60E C60B H60F 109.5
C59B C62B H62D 109.5
C59B C62B H62E 109.5
H62D C62B H62E 109.5
C59B C62B H62F 109.5
H62D C62B H62F 109.5
H62E C62B H62F 109.5

loop_
_geom_bond_atom_site_label_1
_geom_bond_atom_site_label_2
_geom_bond_distance
O1 C17 1.367(7)
O1 C13 1.466(6)
C1 O2 1.373(8)
C1 C6 1.378(10)
C1 C2 1.390(10)
Si2 O2 1.653(6)
Si2 C26 1.823(9)
Si2 C29 1.849(10)
Si2 C27 1.853(11)
C2 C3 1.387(9)
C2 H2 0.9300
O3 C48 1.369(7)
O3 C44 1.452(6)
C3 C4 1.386(9)
C3 H3 0.9300
O4 C32 1.379(8)
O4 Si1A 1.586(7)
O4 Si1B 1.635(7)
C4 C5 1.387(8)
C4 C13 1.511(8)
C5 C6 1.387(9)
C5 C7 1.470(9)
C6 H6 0.9300
C7 C8 1.387(8)
C7 C12 1.398(8)
C8 C9 1.391(9)
C8 H8 0.9300
C9 C10 1.376(9)
C9 H9 0.9300
C10 C11 1.395(9)
C10 H10 0.9300
C11 C12 1.384(8)
C11 H11 0.9300
C12 C13 1.497(8)
C13 C14 1.506(8)
C14 C15 1.337(8)
C14 H14 0.9300
C15 C16 1.456(8)
C15 H15 0.9300
C16 C17 1.375(8)
C16 C21 1.430(7)
C17 C18 1.408(8)
C18 C19 1.374(8)
C18 H18 0.9300
C19 C20 1.416(9)
C19 H19 0.9300
C20 C25 1.420(8)
C20 C21 1.421(8)
C21 C22 1.413(8)
C22 C23 1.346(8)
C22 H22 0.9300
C23 C24 1.412(10)
C23 H23 0.9300
C24 C25 1.357(10)
C24 H24 0.9300
C25 H25 0.9300
C26 H26A 0.9600
C26 H26B 0.9600
C26 H26C 0.9600
C27 H27A 0.9600
C27 H27B 0.9600
C27 H27C 0.9600
C28 C29 1.546(14)
C28 H28A 0.9600
C28 H28B 0.9600
C28 H28C 0.9600
C29 C30 1.538(13)
C29 C31 1.563(16)
C30 H30A 0.9600
C30 H30B 0.9600
C30 H30C 0.9600
C31 H31A 0.9600
C31 H31B 0.9600
C31 H31C 0.9600
C32 C33 1.379(9)
C32 C37 1.388(9)
C33 C34 1.391(9)
C33 H33 0.9300
C34 C35 1.408(8)
C34 C38 1.474(8)
C35 C36 1.362(8)
C35 C44 1.528(8)
C36 C37 1.400(9)
C36 H36 0.9300
C37 H37 0.9300
C38 C43 1.383(8)
C38 C39 1.394(8)
C39 C40 1.373(9)
C39 H39 0.9300
C40 C41 1.387(10)
C40 H40 0.9300
C41 C42 1.393(8)
C41 H41 0.9300
C42 C43 1.390(8)
C42 H42 0.9300
C43 C44 1.519(8)
C44 C45 1.495(8)
C45 C46 1.325(8)
C45 H45 0.9300
C46 C47 1.444(8)
C46 H46 0.9300
C47 C48 1.374(8)
C47 C52 1.438(8)
C48 C49 1.399(8)
C49 C50 1.370(8)
C49 H49 0.9300
C50 C51 1.417(9)
C50 H50 0.9300
C51 C52 1.422(8)
C51 C56 1.426(8)
C52 C53 1.415(9)
C53 C54 1.375(9)
C53 H53 0.9300
C54 C55 1.406(9)
C54 H54 0.9300
C55 C56 1.356(10)
C55 H55 0.9300
C56 H56 0.9300
C57 Si1A 1.818(9)
C57 Si1B 1.882(9)
C57 H57A 0.9600
C57 H57B 0.9600
C57 H57C 0.9600
Si1A C58A 1.842(16)
Si1A C59A 1.879(15)
C58A H58A 0.9600
C58A H58B 0.9600
C58A H58C 0.9600
C59A C62A 1.53(3)
C59A C60A 1.55(2)
C59A C61A 1.62(3)
C60A H60A 0.9600
C60A H60B 0.9600
C60A H60C 0.9600
C61A H61A 0.9600
C61A H61B 0.9600
C61A H61C 0.9600
C62A H62A 0.9600
C62A H62B 0.9600
C62A H62C 0.9600
Si1B C58B 1.851(14)
Si1B C59B 1.881(15)
C58B H58D 0.9600
C58B H58E 0.9600
C58B H58F 0.9600
C59B C61B 1.52(2)
C59B C62B 1.53(3)
C59B C60B 1.54(2)
C61B H61D 0.9600
C61B H61E 0.9600
C61B H61F 0.9600
C60B H6OD 0.9600
C60B H60E 0.9600
C60B H60F 0.9600
C62B H62D 0.9600
C62B H62E 0.9600
C62B H62F 0.9600

loop_
_geom_torsion_atom_site_label_1
_geom_torsion_atom_site_label_2
_geom_torsion_atom_site_label_3
_geom_torsion_atom_site_label_4
_geom_torsion
C6 C1 O2 Si2 162.9(7)
C2 C1 O2 Si2 -17.5(14)
C26 Si2 O2 C1 -53.0(10)
C29 Si2 O2 C1 -171.7(9)
C27 Si2 O2 C1 70.7(10)
O2 C1 C2 C3 179.2(7)
C6 C1 C2 C3 -1.2(12)
C1 C2 C3 C4 -1.3(11)
C2 C3 C4 C5 2.2(9)
C2 C3 C4 C13 -177.4(6)
C3 C4 C5 C6 -0.5(9)
C13 C4 C5 C6 179.1(6)
C3 C4 C5 C7 -178.2(5)
C13 C4 C5 C7 1.4(6)
O2 C1 C6 C5 -177.6(7)
C2 C1 C6 C5 2.9(12)
C4 C5 C6 C1 -2.0(10)
C7 C5 C6 C1 175.1(6)
C4 C5 C7 C8 -179.4(6)
C6 C5 C7 C8 3.2(11)
C4 C5 C7 C12 0.6(6)
C6 C5 C7 C12 -176.8(6)
C12 C7 C8 C9 2.1(9)
C5 C7 C8 C9 -177.9(6)
C7 C8 C9 C10 -1.3(9)
C8 C9 C10 C11 1.0(9)
C9 C10 C11 C12 -1.7(9)
C10 C11 C12 C7 2.6(8)
C10 C11 C12 C13 -177.9(5)
C8 C7 C12 C11 -2.9(8)
C5 C7 C12 C11 177.1(5)
C8 C7 C12 C13 177.6(5)
C5 C7 C12 C13 -2.5(6)
C17 O1 C13 C12 126.7(5)
C17 O1 C13 C14 1.0(7)
C17 O1 C13 C4 -122.3(5)
C11 C12 C13 O1 -60.4(7)
C7 C12 C13 O1 119.2(5)
C11 C12 C13 C14 65.3(7)
C7 C12 C13 C14 -115.2(5)
C11 C12 C13 C4 -176.4(5)
C7 C12 C13 C4 3.1(6)
C3 C4 C13 O1 61.7(7)
C5 C4 C13 O1 -117.9(5)
C3 C4 C13 C12 176.9(6)
C5 C4 C13 C12 -2.7(6)
C3 C4 C13 C14 -63.1(7)
C5 C4 C13 C14 117.3(5)
O1 C13 C14 C15 -1.1(8)
C12 C13 C14 C15 -124.5(6)
C4 C13 C14 C15 122.0(6)
C13 C14 C15 C16 0.7(9)
C14 C15 C16 C17 -0.1(9)
C14 C15 C16 C21 -178.2(6)
C13 O1 C17 C16 -0.5(8)
C13 O1 C17 C18 179.0(5)
C21 C16 C17 O1 178.3(5)
C15 C16 C17 O1 0.0(9)
C21 C16 C17 C18 -1.3(9)
C15 C16 C17 C18 -179.5(5)
O1 C17 C18 C19 -176.9(5)
C16 C17 C18 C19 2.7(9)
C17 C18 C19 C20 -1.2(9)
C18 C19 C20 C25 178.9(6)
C18 C19 C20 C21 -1.6(9)
C19 C20 C21 C22 -178.6(6)
C25 C20 C21 C22 0.9(9)
C19 C20 C21 C16 3.0(9)
C25 C20 C21 C16 -177.5(6)
C17 C16 C21 C22 -179.9(6)
C15 C16 C21 C22 -1.8(9)
C17 C16 C21 C20 -1.6(8)
C15 C16 C21 C20 176.5(5)
C20 C21 C22 C23 -0.4(9)
C16 C21 C22 C23 177.9(6)
C21 C22 C23 C24 -0.4(10)
C22 C23 C24 C25 0.7(10)
C23 C24 C25 C20 -0.2(11)
C19 C20 C25 C24 178.9(6)
C21 C20 C25 C24 -0.6(10)
O2 Si2 C29 C30 179.3(7)
C26 Si2 C29 C30 59.8(8)
C27 Si2 C29 C30 -64.1(8)
O2 Si2 C29 C28 -58.3(8)
C26 Si2 C29 C28 -177.9(7)
C27 Si2 C29 C28 58.2(9)
O2 Si2 C29 C31 61.9(8)
C26 Si2 C29 C31 -57.6(9)
C27 Si2 C29 C31 178.5(8)
Si1A O4 C32 C33 -104.9(8)
Si1B O4 C32 C33 -144.5(7)
Si1A O4 C32 C37 75.3(10)
Si1B O4 C32 C37 35.7(11)
O4 C32 C33 C34 -178.1(6)
C37 C32 C33 C34 1.7(10)
C32 C33 C34 C35 -1.2(9)
C32 C33 C34 C38 -177.5(6)
C33 C34 C35 C36 1.2(9)
C38 C34 C35 C36 178.2(5)
C33 C34 C35 C44 -178.4(5)
C38 C34 C35 C44 -1.4(6)
C34 C35 C36 C37 -1.4(9)
C44 C35 C36 C37 178.0(6)
C33 C32 C37 C36 -2.0(11)
O4 C32 C37 C36 177.7(6)
C35 C36 C37 C32 1.9(10)
C33 C34 C38 C43 176.7(6)
C35 C34 C38 C43 0.1(6)
C33 C34 C38 C39 -3.8(11)
C35 C34 C38 C39 179.6(6)
C43 C38 C39 C40 -0.5(9)
C34 C38 C39 C40 180.0(6)
C38 C39 C40 C41 -0.6(9)
C39 C40 C41 C42 1.1(10)
C40 C41 C42 C43 -0.3(9)
C39 C38 C43 C42 1.3(9)
C34 C38 C43 C42 -179.1(5)
C39 C38 C43 C44 -178.3(5)
C34 C38 C43 C44 1.3(6)
C41 C42 C43 C38 -0.8(8)
C41 C42 C43 C44 178.7(5)
C48 O3 C44 C45 -10.8(7)
C48 O3 C44 C43 -136.5(5)
C48 O3 C44 C35 113.9(5)
C38 C43 C44 O3 -118.1(5)
C42 C43 C44 O3 62.3(7)
C38 C43 C44 C45 116.1(5)
C42 C43 C44 C45 -63.5(7)
C38 C43 C44 C35 -2.0(6)
C42 C43 C44 C35 178.5(5)
C36 C35 C44 O3 -63.7(8)
C34 C35 C44 O3 115.8(5)
C36 C35 C44 C45 62.5(8)
C34 C35 C44 C45 -118.0(5)
C36 C35 C44 C43 -177.5(6)
C34 C35 C44 C43 2.0(6)
O3 C44 C45 C46 9.1(8)
C43 C44 C45 C46 131.9(6)
C35 C44 C45 C46 -115.6(6)
C44 C45 C46 C47 -2.6(9)
C45 C46 C47 C48 -3.0(8)
C45 C46 C47 C52 178.9(6)
C44 O3 C48 C47 6.1(8)
C44 O3 C48 C49 -172.7(5)
C52 C47 C48 O3 179.5(5)
C46 C47 C48 O3 1.3(8)
C52 C47 C48 C49 -1.8(8)
C46 C47 C48 C49 -180.0(5)
O3 C48 C49 C50 179.7(5)
C47 C48 C49 C50 0.9(8)
C48 C49 C50 C51 -1.7(9)
C49 C50 C51 C52 3.4(9)
C49 C50 C51 C56 -179.8(6)
C50 C51 C52 C53 179.2(6)
C56 C51 C52 C53 2.4(9)
C50 C51 C52 C47 -4.2(8)
C56 C51 C52 C47 178.9(5)
C48 C47 C52 C53 179.8(5)
C46 C47 C52 C53 -2.1(9)
C48 C47 C52 C51 3.4(8)
C46 C47 C52 C51 -178.5(5)
C51 C52 C53 C54 -1.8(9)
C47 C52 C53 C54 -178.3(6)
C52 C53 C54 C55 0.8(10)
C53 C54 C55 C56 -0.3(10)
C54 C55 C56 C51 0.9(11)
C50 C51 C56 C55 -178.7(6)
C52 C51 C56 C55 -1.9(10)
C32 O4 Si1A C57 -33.7(9)
C32 O4 Si1A C58A 86.0(9)
C32 O4 Si1A C59A -154.7(8)
O4 Si1A C59A C62A -54.7(15)
C57 Si1A C59A C62A -179.3(13)
C58A Si1A C59A C62A 57.9(17)
O4 Si1A C59A C60A 64.8(14)
C57 Si1A C59A C60A -59.8(15)
C58A Si1A C59A C60A 177.4(14)
O4 Si1A C59A C61A -178.0(11)
C57 Si1A C59A C61A 57.4(12)
C58A Si1A C59A C61A -65.4(14)
C32 O4 Si1B C58B -85.3(10)
C32 O4 Si1B C59B 157.2(8)
C32 O4 Si1B C57 34.5(9)
O4 Si1B C59B C61B 167.9(11)
C58B Si1B C59B C61B 55.7(14)
C57 Si1B C59B C61B -72.1(12)
O4 Si1B C59B C62B 50.0(11)
C58B Si1B C59B C62B -62.1(13)
C57 Si1B C59B C62B 170.0(9)
O4 Si1B C59B C60B -70.3(13)
C58B Si1B C59B C60B 177.6(13)
C57 Si1B C59B C60B 49.7(13)
